data_7245587
loop_
_publ_author_name
'Malik, Magdalena'
'\'Switlicka, Anna'
'Bie\'nko, Alina'
'Komarnicka, Urszula K.'
'Bie\'nko, Dariusz C.'
'Kozie\/l, Sandra'
'Kyzio\/l, Agnieszka'
'Mazur, Tomasz'
'Machura, Barbara'

_publ_section_title
;
 Copper(ii) complexes with 2-ethylpyridine and related hydroxyl pyridine
 derivatives: structural, spectroscopic, magnetic and anticancer in vitro
 studies
;
_journal_issue 42
_journal_name_full 'RSC Advances'
_journal_page_first 27648
_journal_page_last 27665
_journal_paper_doi 10.1039/D2RA05133H
_journal_volume 12
_journal_year 2022
_chemical_formula_moiety 'C14 H16 Cl2 Cu2 N2 O2'
_chemical_formula_sum 'C14 H16 Cl2 Cu2 N2 O2'
_chemical_formula_weight 442.27
_space_group_crystal_system triclinic
_space_group_IT_number 2
_space_group_name_Hall '-P 1'
_space_group_name_H-M_alt 'P -1'
_atom_sites_solution_hydrogens geom
_atom_sites_solution_primary direct
_audit_creation_date 2020-10-21
_audit_creation_method
;
Olex2 1.3
(compiled 2020.07.31 svn.rc2a77460 for OlexSys, GUI svn.r6145)
;
_audit_update_record
;
2021-05-04 deposited with the CCDC.	2022-09-21 downloaded from the CCDC.
;
_cell_angle_alpha 89.741(5)
_cell_angle_beta 79.214(4)
_cell_angle_gamma 70.029(6)
_cell_formula_units_Z 1
_cell_length_a 6.1899(3)
_cell_length_b 8.0094(5)
_cell_length_c 8.5356(4)
_cell_measurement_reflns_used 3388
_cell_measurement_temperature 295(2)
_cell_measurement_theta_max 27.9930
_cell_measurement_theta_min 4.0880
_cell_volume 389.89(4)
_computing_cell_refinement 'CrysAlisPro 1.171.40.67a (Rigaku OD, 2019)'
_computing_data_collection 'CrysAlisPro 1.171.40.67a (Rigaku OD, 2019)'
_computing_data_reduction 'CrysAlisPro 1.171.40.67a (Rigaku OD, 2019)'
_computing_molecular_graphics 'Olex2 1.3 (Dolomanov et al., 2009)'
_computing_publication_material 'Olex2 1.3 (Dolomanov et al., 2009)'
_computing_structure_refinement 'SHELXL 2018/3 (Sheldrick, 2015)'
_computing_structure_solution 'SHELXS  (Sheldrick, 2008)'
_diffrn_ambient_temperature 295(2)
_diffrn_detector 'CCD plate'
_diffrn_detector_area_resol_mean 10.4015
_diffrn_detector_type Atlas
_diffrn_measured_fraction_theta_full 0.999
_diffrn_measured_fraction_theta_max 0.880
_diffrn_measurement_details
;
List of Runs (angles in degrees, time in seconds):

  # Type    Start    End  Width  t~exp~   \w     \q     \k     \f   Frames
#--------------------------------------------------------------------------
  1  \w    -21.00  83.00   1.00    1.00    --    9.59  67.00-105.00  104
  2  \w    -63.00  40.00   1.00    1.00    --    9.59 -67.00 120.00  103
  3  \w    -23.00  39.00   1.00    1.00    --    9.59  77.00 -90.00   62
  4  \w    -45.00  39.00   1.00    1.00    --  -12.01  77.00   0.00   84
  5  \w   -100.00 -40.00   1.00    1.00    --  -12.01-179.00 150.00   60
  6  \w    -61.00 -35.00   1.00    1.00    --    9.51 -57.00 -30.00   26
  7  \w     -8.00  76.00   1.00    1.00    --    9.51  57.00 120.00   84
  8  \w    -81.00 -55.00   1.00    1.00    --  -11.93 145.00 -90.56   26
  9  \w    -84.00  -1.00   1.00    1.00    --  -11.93 -38.00 -30.00   83
 10  \w    -87.00 -62.00   1.00    1.00    --  -11.93 153.00 167.59   25
 11  \w    -88.00 -49.00   1.00    1.00    --  -11.93 154.00  68.32   39
;
_diffrn_measurement_device 'four-circle diffractometer'
_diffrn_measurement_device_type 'Xcalibur, Atlas, Gemini ultra'
_diffrn_measurement_method '\w scans'
_diffrn_orient_matrix_type 'CrysAlisPro convention (1999,Acta A55,543-557)'
_diffrn_orient_matrix_UB_11 -0.0579148000
_diffrn_orient_matrix_UB_12 0.0263046000
_diffrn_orient_matrix_UB_13 -0.0650558000
_diffrn_orient_matrix_UB_21 0.0396443000
_diffrn_orient_matrix_UB_22 0.0734455000
_diffrn_orient_matrix_UB_23 -0.0085553000
_diffrn_orient_matrix_UB_31 0.1026761000
_diffrn_orient_matrix_UB_32 -0.0531870000
_diffrn_orient_matrix_UB_33 -0.0536683000
_diffrn_radiation_monochromator graphite
_diffrn_radiation_probe x-ray
_diffrn_radiation_type 'Mo K\a'
_diffrn_radiation_wavelength 0.71073
_diffrn_reflns_av_R_equivalents 0.0403
_diffrn_reflns_av_unetI/netI 0.0387
_diffrn_reflns_Laue_measured_fraction_full 0.999
_diffrn_reflns_Laue_measured_fraction_max 0.880
_diffrn_reflns_limit_h_max 7
_diffrn_reflns_limit_h_min -8
_diffrn_reflns_limit_k_max 9
_diffrn_reflns_limit_k_min -10
_diffrn_reflns_limit_l_max 10
_diffrn_reflns_limit_l_min -11
_diffrn_reflns_number 7390
_diffrn_reflns_point_group_measured_fraction_full 0.999
_diffrn_reflns_point_group_measured_fraction_max 0.880
_diffrn_reflns_theta_full 25.242
_diffrn_reflns_theta_max 29.530
_diffrn_reflns_theta_min 3.526
_diffrn_source 'fine-focus sealed X-ray tube'
_diffrn_source_type 'Enhance (Mo) X-ray Source'
_exptl_absorpt_coefficient_mu 3.076
_exptl_absorpt_correction_T_max 1.00000
_exptl_absorpt_correction_T_min 0.36007
_exptl_absorpt_correction_type multi-scan
_exptl_absorpt_process_details
;
CrysAlisPro 1.171.40.67a (Rigaku Oxford Diffraction, 2019)
Empirical absorption correction using spherical harmonics,
 implemented in SCALE3 ABSPACK scaling algorithm.
;
_exptl_crystal_colour blue
_exptl_crystal_density_diffrn 1.884
_exptl_crystal_description brick
_exptl_crystal_F_000 222
_exptl_crystal_size_max 0.25
_exptl_crystal_size_mid 0.22
_exptl_crystal_size_min 0.18
_refine_diff_density_max 0.328
_refine_diff_density_min -0.578
_refine_diff_density_rms 0.092
_refine_ls_extinction_method none
_refine_ls_goodness_of_fit_ref 1.033
_refine_ls_hydrogen_treatment constr
_refine_ls_matrix_type full
_refine_ls_number_parameters 100
_refine_ls_number_reflns 1922
_refine_ls_number_restraints 0
_refine_ls_restrained_S_all 1.033
_refine_ls_R_factor_all 0.0438
_refine_ls_R_factor_gt 0.0309
_refine_ls_shift/su_max 0.000
_refine_ls_shift/su_mean 0.000
_refine_ls_structure_factor_coef Fsqd
_refine_ls_weighting_details 'w=1/[\s^2^(Fo^2^)+(0.0311P)^2^+0.1058P] where P=(Fo^2^+2Fc^2^)/3'
_refine_ls_weighting_scheme calc
_refine_ls_wR_factor_gt 0.0641
_refine_ls_wR_factor_ref 0.0716
_reflns_Friedel_coverage 0.000
_reflns_number_gt 1611
_reflns_number_total 1922
_reflns_threshold_expression 'I > 2\s(I)'
_cod_data_source_file d2ra05133h2.cif
_cod_data_source_block cuk3
_cod_database_code 7245587
_shelx_shelxl_version_number 2018/3
_shelx_space_group_comment
;
The symmetry employed for this shelxl refinement is uniquely defined
by the following loop, which should always be used as a source of
symmetry information in preference to the above space-group names.
They are only intended as comments.
;
_reflns_odcompleteness_completeness 99.75
_reflns_odcompleteness_iscentric 1
_reflns_odcompleteness_theta 26.32
_olex2_refinement_description
;
1. Fixed Uiso
 At 1.2 times of:
  All C(H) groups, All C(H,H) groups
2.a Secondary CH2 refined with riding coordinates:
 C6(H6A,H6B), C7(H7A,H7B)
2.b Aromatic/amide H refined with riding coordinates:
 C1(H1), C2(H2), C3(H3), C4(H4)
;
_olex2_submission_special_instructions 'No special instructions were received'
_oxdiff_exptl_absorpt_empirical_details
;
Empirical correction (ABSPACK) includes:
- Absorption correction using spherical harmonics
- Frame scaling
;
_oxdiff_exptl_absorpt_empirical_full_max 2.203
_oxdiff_exptl_absorpt_empirical_full_min 0.698

loop_
_space_group_symop_operation_xyz
'x, y, z'
'-x, -y, -z'

loop_
_atom_site_label
_atom_site_type_symbol
_atom_site_fract_x
_atom_site_fract_y
_atom_site_fract_z
_atom_site_U_iso_or_equiv
_atom_site_adp_type
_atom_site_occupancy
_atom_site_site_symmetry_order
_atom_site_calc_flag
_atom_site_refinement_flags_posn
_atom_site_refinement_flags_adp
_atom_site_refinement_flags_occupancy
_atom_site_disorder_assembly
_atom_site_disorder_group
Cu1 Cu 0.32624(5) 0.90070(4) 0.00074(3) 0.02921(12) Uani 1 1 d . . . . .
Cl1 Cl 0.12558(12) 0.86104(9) -0.18278(7) 0.03702(17) Uani 1 1 d . . . . .
O1 O 0.4552(3) 1.0627(2) -0.1193(2) 0.0349(4) Uani 1 1 d . . . . .
N1 N 0.2729(3) 0.7092(3) 0.1412(2) 0.0297(4) Uani 1 1 d . . . . .
C1 C 0.2328(5) 0.5713(3) 0.0790(3) 0.0356(6) Uani 1 1 d . . . . .
H1 H 0.221818 0.570078 -0.028172 0.043 Uiso 1 1 calc R U . . .
C2 C 0.2071(5) 0.4319(4) 0.1656(4) 0.0432(7) Uani 1 1 d . . . . .
H2 H 0.180488 0.338567 0.117825 0.052 Uiso 1 1 calc R U . . .
C3 C 0.2216(5) 0.4332(4) 0.3234(4) 0.0489(7) Uani 1 1 d . . . . .
H3 H 0.205397 0.340525 0.384916 0.059 Uiso 1 1 calc R U . . .
C4 C 0.2606(5) 0.5746(4) 0.3899(3) 0.0445(7) Uani 1 1 d . . . . .
H4 H 0.267596 0.578693 0.497677 0.053 Uiso 1 1 calc R U . . .
C5 C 0.2894(4) 0.7101(3) 0.2968(3) 0.0335(6) Uani 1 1 d . . . . .
C6 C 0.3482(5) 0.8576(4) 0.3634(3) 0.0403(6) Uani 1 1 d . . . . .
H6A H 0.362696 0.837774 0.473734 0.048 Uiso 1 1 calc R U . . .
H6B H 0.221320 0.969259 0.361932 0.048 Uiso 1 1 calc R U . . .
C7 C 0.4259(5) 1.1287(4) -0.2699(3) 0.0423(7) Uani 1 1 d . . . . .
H7A H 0.304122 1.245300 -0.255848 0.051 Uiso 1 1 calc R U . . .
H7B H 0.376399 1.050178 -0.329558 0.051 Uiso 1 1 calc R U . . .

loop_
_atom_site_aniso_label
_atom_site_aniso_U_11
_atom_site_aniso_U_22
_atom_site_aniso_U_33
_atom_site_aniso_U_23
_atom_site_aniso_U_13
_atom_site_aniso_U_12
Cu1 0.03477(19) 0.03624(19) 0.02730(18) 0.00173(12) -0.00941(12) -0.02408(14)
Cl1 0.0419(4) 0.0490(4) 0.0326(3) 0.0004(3) -0.0128(3) -0.0288(3)
O1 0.0458(11) 0.0481(11) 0.0290(9) 0.0080(7) -0.0158(8) -0.0348(9)
N1 0.0278(11) 0.0324(11) 0.0327(11) -0.0006(8) -0.0040(8) -0.0163(9)
C1 0.0316(14) 0.0330(14) 0.0476(16) -0.0022(11) -0.0083(11) -0.0176(11)
C2 0.0323(15) 0.0325(15) 0.070(2) 0.0008(13) -0.0085(13) -0.0188(12)
C3 0.0452(17) 0.0421(16) 0.066(2) 0.0186(14) -0.0094(14) -0.0247(14)
C4 0.0453(17) 0.0525(18) 0.0422(16) 0.0144(13) -0.0083(12) -0.0255(14)
C5 0.0303(13) 0.0392(14) 0.0339(14) 0.0041(10) -0.0034(10) -0.0172(11)
C6 0.0572(18) 0.0487(16) 0.0248(13) 0.0021(11) -0.0093(11) -0.0300(14)
C7 0.0565(18) 0.0572(18) 0.0351(15) 0.0141(12) -0.0230(13) -0.0405(15)

loop_
_atom_type_symbol
_atom_type_description
_atom_type_scat_dispersion_real
_atom_type_scat_dispersion_imag
_atom_type_scat_source
C C 0.0033 0.0016 'International Tables Vol C Tables 4.2.6.8 and 6.1.1.4'
H H 0.0000 0.0000 'International Tables Vol C Tables 4.2.6.8 and 6.1.1.4'
Cl Cl 0.1484 0.1585 'International Tables Vol C Tables 4.2.6.8 and 6.1.1.4'
Cu Cu 0.3201 1.2651 'International Tables Vol C Tables 4.2.6.8 and 6.1.1.4'
N N 0.0061 0.0033 'International Tables Vol C Tables 4.2.6.8 and 6.1.1.4'
O O 0.0106 0.0060 'International Tables Vol C Tables 4.2.6.8 and 6.1.1.4'

loop_
_geom_angle_atom_site_label_1
_geom_angle_atom_site_label_2
_geom_angle_atom_site_label_3
_geom_angle
_geom_angle_site_symmetry_1
_geom_angle_site_symmetry_3
_geom_angle_publ_flag
O1 Cu1 Cl1 168.08(6) 2_675 . ?
O1 Cu1 Cl1 95.75(5) . . ?
O1 Cu1 O1 74.53(8) 2_675 . ?
O1 Cu1 N1 92.79(8) 2_675 . ?
O1 Cu1 N1 165.39(8) . . ?
N1 Cu1 Cl1 95.87(6) . . ?
Cu1 O1 Cu1 105.47(8) 2_675 . ?
C7 O1 Cu1 130.04(15) . . ?
C7 O1 Cu1 124.13(15) . 2_675 ?
C1 N1 Cu1 120.31(18) . . ?
C1 N1 C5 118.1(2) . . ?
C5 N1 Cu1 121.44(16) . . ?
N1 C1 H1 118.3 . . ?
N1 C1 C2 123.3(3) . . ?
C2 C1 H1 118.3 . . ?
C1 C2 H2 120.7 . . ?
C3 C2 C1 118.7(3) . . ?
C3 C2 H2 120.7 . . ?
C2 C3 H3 120.6 . . ?
C2 C3 C4 118.9(3) . . ?
C4 C3 H3 120.6 . . ?
C3 C4 H4 119.9 . . ?
C3 C4 C5 120.2(3) . . ?
C5 C4 H4 119.9 . . ?
N1 C5 C4 120.7(2) . . ?
N1 C5 C6 118.2(2) . . ?
C4 C5 C6 121.1(2) . . ?
C5 C6 H6A 109.2 . . ?
C5 C6 H6B 109.2 . . ?
C5 C6 C7 112.2(2) . 2_675 ?
H6A C6 H6B 107.9 . . ?
C7 C6 H6A 109.2 2_675 . ?
C7 C6 H6B 109.2 2_675 . ?
O1 C7 C6 111.0(2) . 2_675 ?
O1 C7 H7A 109.4 . . ?
O1 C7 H7B 109.4 . . ?
C6 C7 H7A 109.4 2_675 . ?
C6 C7 H7B 109.4 2_675 . ?
H7A C7 H7B 108.0 . . ?

loop_
_geom_bond_atom_site_label_1
_geom_bond_atom_site_label_2
_geom_bond_distance
_geom_bond_site_symmetry_2
_geom_bond_publ_flag
Cu1 Cl1 2.2582(7) . ?
Cu1 O1 1.9388(17) . ?
Cu1 O1 1.9308(16) 2_675 ?
Cu1 N1 2.020(2) . ?
O1 C7 1.407(3) . ?
N1 C1 1.344(3) . ?
N1 C5 1.351(3) . ?
C1 H1 0.9300 . ?
C1 C2 1.374(4) . ?
C2 H2 0.9300 . ?
C2 C3 1.367(4) . ?
C3 H3 0.9300 . ?
C3 C4 1.381(4) . ?
C4 H4 0.9300 . ?
C4 C5 1.383(4) . ?
C5 C6 1.493(4) . ?
C6 H6A 0.9700 . ?
C6 H6B 0.9700 . ?
C6 C7 1.513(4) 2_675 ?
C7 H7A 0.9700 . ?
C7 H7B 0.9700 . ?

loop_
_geom_torsion_atom_site_label_1
_geom_torsion_atom_site_label_2
_geom_torsion_atom_site_label_3
_geom_torsion_atom_site_label_4
_geom_torsion
_geom_torsion_site_symmetry_1
_geom_torsion_site_symmetry_2
_geom_torsion_site_symmetry_3
_geom_torsion_site_symmetry_4
_geom_torsion_publ_flag
Cu1 O1 C7 C6 -142.17(19) . . . 2_675 ?
Cu1 O1 C7 C6 29.9(3) 2_675 . . 2_675 ?
Cu1 N1 C1 C2 176.5(2) . . . . ?
Cu1 N1 C5 C4 -177.7(2) . . . . ?
Cu1 N1 C5 C6 0.0(3) . . . . ?
N1 C1 C2 C3 0.4(4) . . . . ?
N1 C5 C6 C7 -55.7(3) . . . 2_675 ?
C1 N1 C5 C4 -1.3(4) . . . . ?
C1 N1 C5 C6 176.4(2) . . . . ?
C1 C2 C3 C4 0.2(4) . . . . ?
C2 C3 C4 C5 -1.4(4) . . . . ?
C3 C4 C5 N1 2.0(4) . . . . ?
C3 C4 C5 C6 -175.7(3) . . . . ?
C4 C5 C6 C7 122.0(3) . . . 2_675 ?
C5 N1 C1 C2 0.2(4) . . . . ?
